data_7703281
loop_
_publ_author_name
'Urbanovsk\'y, Peter'
'Kotek, Jan'
'C\'isa\<rov\'a, Ivana'
'Hermann, Petr'

_publ_section_title
;
 The solid-state structures and ligand cavity evaluation of
 lanthanide(iii) complexes of a DOTA analogue with a
 (dibenzylamino)methylphosphinate pendant arm.
;
_journal_issue 5
_journal_name_full 'Dalton transactions (Cambridge, England : 2003)'
_journal_page_first 1555
_journal_page_last 1569
_journal_paper_doi 10.1039/c9dt04056k
_journal_volume 49
_journal_year 2020
_chemical_formula_moiety 'C30 H42 Gd N5 O9 P, Ca0.5 O3 H6, 3(H2 O)'
_chemical_formula_sum 'C30 H54 Ca0.5 Gd N5 O15 P'
_chemical_formula_weight 933.04
_space_group_crystal_system monoclinic
_space_group_IT_number 13
_space_group_name_Hall '-P 2yc'
_space_group_name_H-M_alt 'P 1 2/c 1'
_atom_sites_solution_hydrogens mixed
_audit_creation_method SHELXL-2014/7
_audit_update_record
;
2019-10-16 deposited with the CCDC.	2019-12-09 downloaded from the CCDC.
;
_cell_angle_alpha 90
_cell_angle_beta 95.4550(10)
_cell_angle_gamma 90
_cell_formula_units_Z 4
_cell_length_a 24.2222(7)
_cell_length_b 10.1613(2)
_cell_length_c 15.4093(4)
_cell_measurement_reflns_used 9940
_cell_measurement_temperature 150(2)
_cell_measurement_theta_max 27.4911
_cell_measurement_theta_min 2.5899
_cell_volume 3775.50(16)
_computing_cell_refinement 'SAINT V8.34A (Bruker AXS Inc., 2013)'
_computing_data_collection 'Bruker Instrument Service v2014.11.0.1'
_computing_data_reduction 'SAINT V8.34A (Bruker AXS Inc., 2013)'
_computing_structure_refinement 'SHELXL 2017/1 (Sheldrick, 2017)'
_computing_structure_solution 'SHELXT 2014/5 (Sheldrick, 2014)'
_diffrn_ambient_temperature 150(2)
_diffrn_detector_area_resol_mean 8.3333
_diffrn_measured_fraction_theta_full 1.000
_diffrn_measured_fraction_theta_max 1.000
_diffrn_measurement_device_type 'Bruker APEX-II CCD'
_diffrn_measurement_method '\f and \w scans'
_diffrn_radiation_monochromator graphite
_diffrn_radiation_source 'fine-focus sealed tube'
_diffrn_radiation_type MoK\a
_diffrn_radiation_wavelength 0.71073
_diffrn_reflns_av_R_equivalents 0.0308
_diffrn_reflns_av_unetI/netI 0.0338
_diffrn_reflns_Laue_measured_fraction_full 1.000
_diffrn_reflns_Laue_measured_fraction_max 1.000
_diffrn_reflns_limit_h_max 31
_diffrn_reflns_limit_h_min -31
_diffrn_reflns_limit_k_max 12
_diffrn_reflns_limit_k_min -13
_diffrn_reflns_limit_l_max 19
_diffrn_reflns_limit_l_min -20
_diffrn_reflns_number 31807
_diffrn_reflns_point_group_measured_fraction_full 1.000
_diffrn_reflns_point_group_measured_fraction_max 1.000
_diffrn_reflns_theta_full 25.242
_diffrn_reflns_theta_max 27.500
_diffrn_reflns_theta_min 1.689
_exptl_absorpt_coefficient_mu 1.941
_exptl_absorpt_correction_T_max 0.85
_exptl_absorpt_correction_T_min 0.56
_exptl_absorpt_correction_type numerical
_exptl_absorpt_process_details 'SADABS V2014/5 (Bruker AXS Inc.)'
_exptl_crystal_colour colourless
_exptl_crystal_density_diffrn 1.641
_exptl_crystal_description plate
_exptl_crystal_F_000 1912
_exptl_crystal_size_max 0.475
_exptl_crystal_size_mid 0.242
_exptl_crystal_size_min 0.092
_refine_diff_density_max 3.570
_refine_diff_density_min -2.014
_refine_diff_density_rms 0.149
_refine_ls_extinction_method none
_refine_ls_goodness_of_fit_ref 1.058
_refine_ls_hydrogen_treatment constr
_refine_ls_matrix_type full
_refine_ls_number_parameters 495
_refine_ls_number_reflns 8663
_refine_ls_number_restraints 24
_refine_ls_restrained_S_all 1.058
_refine_ls_R_factor_all 0.0714
_refine_ls_R_factor_gt 0.0616
_refine_ls_shift/su_max 0.000
_refine_ls_shift/su_mean 0.000
_refine_ls_structure_factor_coef Fsqd
_refine_ls_weighting_details 'w=1/[\s^2^(Fo^2^)+(0.0683P)^2^+25.5694P] where P=(Fo^2^+2Fc^2^)/3'
_refine_ls_weighting_scheme calc
_refine_ls_wR_factor_gt 0.1484
_refine_ls_wR_factor_ref 0.1548
_reflns_Friedel_coverage 0.000
_reflns_number_gt 7451
_reflns_number_total 8663
_reflns_threshold_expression 'I > 2\s(I)'
_cod_data_source_file c9dt04056k2.cif
_cod_data_source_block gd-dbam
_cod_depositor_comments 'Adding full bibliography for 7703270--7703283.cif.'
_cod_original_sg_symbol_H-M 'P 2/c'
_cod_original_formula_sum 'C30 H54 Ca0.50 Gd N5 O15 P'
_cod_database_code 7703281
_shelx_shelxl_version_number 2014/7
_shelx_space_group_comment
;
The symmetry employed for this shelxl refinement is uniquely defined
by the following loop, which should always be used as a source of
symmetry information in preference to the above space-group names.
They are only intended as comments.
;
_shelx_estimated_absorpt_t_min 0.459
_shelx_estimated_absorpt_t_max 0.842

loop_
_space_group_symop_operation_xyz
'x, y, z'
'-x, y, -z+1/2'
'-x, -y, -z'
'x, -y, z-1/2'

loop_
_atom_site_label
_atom_site_type_symbol
_atom_site_fract_x
_atom_site_fract_y
_atom_site_fract_z
_atom_site_U_iso_or_equiv
_atom_site_adp_type
_atom_site_occupancy
_atom_site_site_symmetry_order
_atom_site_calc_flag
_atom_site_refinement_flags_posn
_atom_site_refinement_flags_adp
_atom_site_refinement_flags_occupancy
_atom_site_disorder_assembly
_atom_site_disorder_group
Gd1 Gd 0.31473(2) 0.28123(3) 0.45432(2) 0.02987(11) Uani 1 1 d . . . . .
O1C O 0.3428(3) 0.1468(6) 0.3175(5) 0.076(2) Uani 1 1 d . . . . .
H11C H 0.3356 0.0720 0.3133 0.092 Uiso 1 1 d R U . . .
H12C H 0.3678 0.1729 0.2843 0.092 Uiso 1 1 d R U . . .
N1 N 0.22145(19) 0.2534(5) 0.5357(3) 0.0254(9) Uani 1 1 d . . . . .
C2 C 0.2348(3) 0.1917(7) 0.6237(4) 0.0362(14) Uani 1 1 d . . . . .
H21 H 0.2417 0.0964 0.6164 0.043 Uiso 1 1 calc R U . . .
H22 H 0.2025 0.2013 0.6581 0.043 Uiso 1 1 calc R U . . .
C3 C 0.2848(3) 0.2536(7) 0.6727(4) 0.0411(15) Uani 1 1 d . . . . .
H31 H 0.2773 0.3480 0.6824 0.049 Uiso 1 1 calc R U . . .
H32 H 0.2919 0.2108 0.7304 0.049 Uiso 1 1 calc R U . . .
N4 N 0.3344(2) 0.2412(6) 0.6249(4) 0.0403(13) Uani 1 1 d . . . . .
C5 C 0.3780(3) 0.3348(8) 0.6625(5) 0.0518(19) Uani 1 1 d . . . . .
H51 H 0.4144 0.3075 0.6442 0.062 Uiso 1 1 calc R U . . .
H52 H 0.3802 0.3300 0.7269 0.062 Uiso 1 1 calc R U . . .
C6 C 0.3665(3) 0.4748(7) 0.6343(4) 0.0467(17) Uani 1 1 d . . . . .
H61 H 0.3309 0.5039 0.6545 0.056 Uiso 1 1 calc R U . . .
H62 H 0.3962 0.5328 0.6612 0.056 Uiso 1 1 calc R U . . .
N7 N 0.3638(2) 0.4865(6) 0.5373(3) 0.0396(13) Uani 1 1 d . . . . .
C8 C 0.3357(3) 0.6139(7) 0.5092(4) 0.0387(14) Uani 1 1 d . . . . .
H81 H 0.3487 0.6843 0.5506 0.046 Uiso 1 1 calc R U . . .
H82 H 0.3463 0.6386 0.4509 0.046 Uiso 1 1 calc R U . . .
C9 C 0.2740(2) 0.6036(6) 0.5057(3) 0.0306(12) Uani 1 1 d . . . . .
H91 H 0.2631 0.5869 0.5650 0.037 Uiso 1 1 calc R U . . .
H92 H 0.2572 0.6881 0.4850 0.037 Uiso 1 1 calc R U . . .
N10 N 0.25254(19) 0.4961(5) 0.4467(3) 0.0250(9) Uani 1 1 d . . . . .
C11 C 0.1946(2) 0.4629(6) 0.4648(3) 0.0280(11) Uani 1 1 d . . . . .
H111 H 0.1760 0.4147 0.4144 0.034 Uiso 1 1 calc R U . . .
H112 H 0.1737 0.5453 0.4720 0.034 Uiso 1 1 calc R U . . .
C12 C 0.1932(2) 0.3803(6) 0.5454(3) 0.0282(11) Uani 1 1 d . . . . .
H121 H 0.2116 0.4283 0.5960 0.034 Uiso 1 1 calc R U . . .
H122 H 0.1542 0.3642 0.5566 0.034 Uiso 1 1 calc R U . . .
C20 C 0.1845(2) 0.1623(6) 0.4828(3) 0.0261(11) Uani 1 1 d . . . . .
H201 H 0.1686 0.2076 0.4292 0.031 Uiso 1 1 calc R U . . .
H202 H 0.1535 0.1352 0.5163 0.031 Uiso 1 1 calc R U . . .
P1 P 0.22324(6) 0.01661(15) 0.45331(9) 0.0279(3) Uani 1 1 d . . . . .
O11 O 0.28314(17) 0.0643(4) 0.4538(3) 0.0339(9) Uani 1 1 d . . . . .
O12 O 0.2138(2) -0.0973(5) 0.5113(3) 0.0415(10) Uani 1 1 d . . . . .
C21 C 0.1964(3) -0.0158(6) 0.3416(4) 0.0341(13) Uani 1 1 d . . . . .
H211 H 0.2020 0.0623 0.3050 0.041 Uiso 1 1 calc R U . . .
H212 H 0.2165 -0.0908 0.3184 0.041 Uiso 1 1 calc R U . . .
N22 N 0.1368(2) -0.0466(5) 0.3383(3) 0.0345(11) Uani 1 1 d . . . . .
C30 C 0.1277(3) -0.1870(7) 0.3555(6) 0.0495(18) Uani 1 1 d . . . . .
H301 H 0.1578 -0.2191 0.3982 0.059 Uiso 1 1 calc R U . . .
H302 H 0.1296 -0.2371 0.3008 0.059 Uiso 1 1 calc R U . . .
C31 C 0.0724(3) -0.2136(6) 0.3905(5) 0.0381(14) Uani 1 1 d . . . . .
C32A C 0.0516(6) -0.3375(16) 0.3866(10) 0.051(4) Uani 0.503(10) 1 d . . P A 1
H32A H 0.0722 -0.4060 0.3627 0.061 Uiso 0.503(10) 1 calc R U P A 1
C33A C 0.0013(7) -0.3658(18) 0.4166(12) 0.065(5) Uani 0.503(10) 1 d . . P A 1
H33A H -0.0149 -0.4502 0.4067 0.078 Uiso 0.503(10) 1 calc R U P A 1
C32B C 0.0224(7) -0.2507(14) 0.3372(12) 0.055(5) Uani 0.497(10) 1 d . . P A 2
H32B H 0.0225 -0.2577 0.2757 0.066 Uiso 0.497(10) 1 calc R U P A 2
C33B C -0.0249(6) -0.2755(13) 0.3759(14) 0.057(5) Uani 0.497(10) 1 d . . P A 2
H33B H -0.0577 -0.2989 0.3405 0.068 Uiso 0.497(10) 1 calc R U P A 2
C34 C -0.0266(4) -0.2678(10) 0.4629(8) 0.069(3) Uani 1 1 d . . . . .
H341 H -0.0598 -0.2871 0.4885 0.083 Uiso 1 1 d R U . A .
C35A C -0.0062(7) -0.144(2) 0.4655(14) 0.070(6) Uani 0.503(10) 1 d . . P A 1
H35A H -0.0264 -0.0744 0.4893 0.085 Uiso 0.503(10) 1 calc R U P A 1
C36A C 0.0435(6) -0.1181(15) 0.4337(11) 0.053(4) Uani 0.503(10) 1 d . . P A 1
H36A H 0.0590 -0.0325 0.4411 0.063 Uiso 0.503(10) 1 calc R U P A 1
C35B C 0.0231(7) -0.2287(17) 0.5165(13) 0.057(4) Uani 0.497(10) 1 d . . P A 2
H35B H 0.0233 -0.2205 0.5779 0.069 Uiso 0.497(10) 1 calc R U P A 2
C36B C 0.0710(6) -0.2032(14) 0.4744(10) 0.043(3) Uani 0.497(10) 1 d . . P A 2
H36B H 0.1038 -0.1773 0.5088 0.051 Uiso 0.497(10) 1 calc R U P A 2
C40 C 0.1063(3) -0.0073(9) 0.2554(4) 0.057(2) Uani 1 1 d . . . . .
H401 H 0.1237 -0.0520 0.2078 0.069 Uiso 0.527(10) 1 calc R U P B 3
H402 H 0.0681 -0.0420 0.2548 0.069 Uiso 0.527(10) 1 calc R U P B 3
H403 H 0.0696 -0.0510 0.2483 0.069 Uiso 0.473(10) 1 calc R U P B 4
H404 H 0.1272 -0.0328 0.2059 0.069 Uiso 0.473(10) 1 calc R U P B 4
C41C C 0.1027(7) 0.1196(9) 0.2361(8) 0.034(3) Uani 0.527(10) 1 d G . P B 3
C42C C 0.0782(7) 0.1978(12) 0.2957(8) 0.049(4) Uani 0.527(10) 1 d G . P B 3
H42C H 0.0652 0.1591 0.3461 0.059 Uiso 0.527(10) 1 calc R U P B 3
C43C C 0.0727(7) 0.3324(12) 0.2816(9) 0.075(5) Uani 0.527(10) 1 d G . P B 3
H43C H 0.0560 0.3859 0.3224 0.090 Uiso 0.527(10) 1 calc R U P B 3
C44C C 0.0918(6) 0.3889(10) 0.2079(9) 0.067(3) Uani 0.527(10) 1 d G U P B 3
H44C H 0.0881 0.4810 0.1983 0.080 Uiso 0.527(10) 1 calc R U P B 3
C45C C 0.1163(6) 0.3108(13) 0.1483(8) 0.082(4) Uani 0.527(10) 1 d G U P B 3
H45C H 0.1293 0.3494 0.0979 0.098 Uiso 0.527(10) 1 calc R U P B 3
C46C C 0.1218(6) 0.1761(12) 0.1624(8) 0.068(4) Uani 0.527(10) 1 d G . P B 3
H46C H 0.1386 0.1226 0.1216 0.081 Uiso 0.527(10) 1 calc R U P B 3
C41D C 0.0985(7) 0.1584(11) 0.2581(9) 0.034(3) Uani 0.473(10) 1 d G . P B 4
C42D C 0.0661(8) 0.2187(14) 0.3165(11) 0.049(4) Uani 0.473(10) 1 d G . P B 4
H42D H 0.0482 0.1669 0.3569 0.059 Uiso 0.473(10) 1 calc R U P B 4
C43D C 0.0599(7) 0.3547(15) 0.3158(11) 0.075(5) Uani 0.473(10) 1 d G . P B 4
H43D H 0.0378 0.3958 0.3557 0.090 Uiso 0.473(10) 1 calc R U P B 4
C44D C 0.0860(6) 0.4304(11) 0.2566(11) 0.067(3) Uani 0.473(10) 1 d G U P B 4
H44D H 0.0817 0.5233 0.2561 0.080 Uiso 0.473(10) 1 calc R U P B 4
C45D C 0.1183(6) 0.3702(14) 0.1983(10) 0.082(4) Uani 0.473(10) 1 d G U P B 4
H45D H 0.1362 0.4219 0.1579 0.098 Uiso 0.473(10) 1 calc R U P B 4
C46D C 0.1246(6) 0.2342(14) 0.1990(9) 0.068(4) Uani 0.473(10) 1 d G . P B 4
H46D H 0.1467 0.1930 0.1591 0.081 Uiso 0.473(10) 1 calc R U P B 4
C50 C 0.3576(3) 0.1071(8) 0.6301(5) 0.0522(19) Uani 1 1 d . . . . .
H501 H 0.3268 0.0427 0.6247 0.063 Uiso 1 1 calc R U . . .
H502 H 0.3785 0.0946 0.6880 0.063 Uiso 1 1 calc R U . . .
C51 C 0.3958(4) 0.0800(10) 0.5599(7) 0.075(3) Uani 1 1 d . . . . .
O51 O 0.39711(19) 0.1627(6) 0.4985(4) 0.0572(14) Uani 1 1 d . . . . .
O52 O 0.4224(4) -0.0283(9) 0.5618(7) 0.118(3) Uani 1 1 d . . . . .
C60 C 0.4197(3) 0.4915(8) 0.5070(6) 0.054(2) Uani 1 1 d . . . . .
H601 H 0.4430 0.4202 0.5348 0.064 Uiso 1 1 calc R U . . .
H602 H 0.4375 0.5767 0.5236 0.064 Uiso 1 1 calc R U . . .
C61 C 0.4154(3) 0.4757(8) 0.4080(6) 0.055(2) Uani 1 1 d . . . . .
O61 O 0.3767(2) 0.4027(5) 0.3739(4) 0.0515(13) Uani 1 1 d . . . . .
O62 O 0.4503(2) 0.5348(6) 0.3679(5) 0.0687(18) Uani 1 1 d . . . . .
C70 C 0.2516(3) 0.5355(6) 0.3549(3) 0.0339(13) Uani 1 1 d . . . . .
H701 H 0.2859 0.5849 0.3462 0.041 Uiso 1 1 calc R U . . .
H702 H 0.2196 0.5945 0.3398 0.041 Uiso 1 1 calc R U . . .
C71 C 0.2473(3) 0.4162(6) 0.2948(3) 0.0333(13) Uani 1 1 d . . . . .
O71 O 0.2529(2) 0.3044(4) 0.3310(2) 0.0367(10) Uani 1 1 d . . . . .
O72 O 0.2399(2) 0.4347(5) 0.2151(2) 0.0491(13) Uani 1 1 d . . . . .
O1W O 0.2716(3) 0.1682(5) 0.1639(3) 0.0627(17) Uani 1 1 d . . . . .
H11W H 0.2579 0.2355 0.1756 0.075 Uiso 1 1 d R U . . .
H12W H 0.2596 0.1549 0.1078 0.075 Uiso 1 1 d R U . . .
O2W O 0.3491(3) 0.8845(6) 0.3673(4) 0.0674(16) Uani 1 1 d . . . . .
H21W H 0.3828 0.8603 0.3725 0.081 Uiso 1 1 d R U . . .
H22W H 0.3417 0.9068 0.4217 0.081 Uiso 1 1 d R U . . .
O3W O 0.4618(3) 0.8020(8) 0.3859(5) 0.086(2) Uani 1 1 d . . . . .
H31W H 0.4738 0.7885 0.3344 0.103 Uiso 1 1 d R U . . .
H32W H 0.4780 0.7962 0.4380 0.103 Uiso 1 1 d R U . . .
Ca1 Ca 0.5000 0.1889(2) 0.2500 0.0550(6) Uani 1 2 d S T P . .
O4W O 0.4851(4) 0.1671(9) 0.3961(5) 0.097(2) Uiso 1 1 d . . . . .
O5W O 0.5000 0.3954(9) 0.2500 0.071(2) Uiso 1 2 d S . P C .
O6W O 0.5000 -0.0395(13) 0.2500 0.106(4) Uiso 1 2 d S . P C .
O7WA O 0.4207(4) 0.1926(9) 0.2038(6) 0.045(2) Uiso 0.55 1 d . . P C 5
O7WB O 0.4384(5) 0.2464(11) 0.2979(7) 0.043(2) Uiso 0.45 1 d . . P C 6

loop_
_atom_site_aniso_label
_atom_site_aniso_U_11
_atom_site_aniso_U_22
_atom_site_aniso_U_33
_atom_site_aniso_U_23
_atom_site_aniso_U_13
_atom_site_aniso_U_12
Gd1 0.02136(15) 0.03434(18) 0.03490(17) 0.01037(12) 0.00775(10) 0.00603(11)
O1C 0.085(4) 0.048(3) 0.107(5) 0.012(3) 0.063(4) 0.011(3)
N1 0.027(2) 0.033(2) 0.017(2) -0.0026(17) 0.0030(17) 0.0002(19)
C2 0.046(4) 0.043(4) 0.020(3) 0.006(2) 0.005(2) -0.005(3)
C3 0.051(4) 0.047(4) 0.025(3) 0.012(3) -0.001(3) -0.003(3)
N4 0.035(3) 0.044(3) 0.039(3) 0.018(2) -0.011(2) 0.001(2)
C5 0.044(4) 0.060(5) 0.046(4) 0.017(4) -0.021(3) -0.004(4)
C6 0.045(4) 0.049(4) 0.043(4) 0.012(3) -0.013(3) -0.013(3)
N7 0.027(2) 0.051(3) 0.040(3) 0.015(3) 0.001(2) -0.005(2)
C8 0.042(3) 0.038(4) 0.036(3) 0.007(3) 0.007(3) -0.004(3)
C9 0.041(3) 0.031(3) 0.020(2) 0.000(2) 0.004(2) 0.002(2)
N10 0.034(2) 0.031(2) 0.0100(18) 0.0003(17) 0.0005(16) 0.0064(19)
C11 0.030(3) 0.035(3) 0.020(2) -0.006(2) 0.003(2) 0.007(2)
C12 0.026(3) 0.037(3) 0.023(2) -0.006(2) 0.007(2) 0.002(2)
C20 0.022(2) 0.034(3) 0.023(2) -0.002(2) 0.0059(19) 0.001(2)
P1 0.0312(7) 0.0286(7) 0.0248(7) 0.0012(6) 0.0078(5) 0.0047(6)
O11 0.031(2) 0.035(2) 0.037(2) 0.0017(18) 0.0077(17) 0.0107(18)
O12 0.051(3) 0.038(3) 0.036(2) 0.0075(19) 0.012(2) 0.003(2)
C21 0.041(3) 0.035(3) 0.028(3) -0.009(2) 0.013(2) -0.004(3)
N22 0.040(3) 0.035(3) 0.029(2) -0.005(2) 0.003(2) -0.003(2)
C30 0.047(4) 0.027(3) 0.076(5) -0.012(3) 0.015(4) 0.002(3)
C31 0.035(3) 0.024(3) 0.055(4) -0.002(3) 0.000(3) 0.001(2)
C32A 0.045(8) 0.045(8) 0.061(9) -0.006(7) -0.004(7) -0.011(7)
C33A 0.058(10) 0.050(10) 0.084(12) 0.009(9) -0.016(9) -0.025(8)
C32B 0.058(10) 0.029(7) 0.072(11) -0.011(7) -0.028(8) 0.001(6)
C33B 0.034(7) 0.027(7) 0.102(14) 0.011(8) -0.029(8) -0.009(6)
C34 0.041(4) 0.066(6) 0.099(8) 0.023(5) 0.003(5) -0.013(4)
C35A 0.054(10) 0.064(12) 0.099(14) 0.017(10) 0.038(10) -0.002(9)
C36A 0.052(9) 0.036(8) 0.073(10) -0.003(7) 0.020(8) -0.004(7)
C35B 0.040(8) 0.055(10) 0.078(12) 0.000(8) 0.010(8) -0.002(7)
C36B 0.037(7) 0.037(8) 0.054(8) -0.009(6) -0.001(6) -0.002(6)
C40 0.051(4) 0.088(6) 0.031(3) -0.004(4) -0.003(3) -0.018(4)
C41C 0.039(5) 0.040(8) 0.022(7) -0.003(5) -0.007(5) -0.001(6)
C42C 0.039(9) 0.050(7) 0.056(9) 0.012(7) -0.004(7) 0.012(6)
C43C 0.047(9) 0.083(10) 0.092(14) 0.007(10) -0.007(8) 0.034(7)
C44C 0.069(4) 0.062(4) 0.070(5) 0.009(3) 0.002(3) 0.004(3)
C45C 0.082(5) 0.080(5) 0.082(5) 0.011(3) 0.008(3) -0.001(3)
C46C 0.072(7) 0.076(13) 0.054(10) 0.026(7) 0.001(8) -0.002(9)
C41D 0.039(5) 0.040(8) 0.022(7) -0.003(5) -0.007(5) -0.001(6)
C42D 0.039(9) 0.050(7) 0.056(9) 0.012(7) -0.004(7) 0.012(6)
C43D 0.047(9) 0.083(10) 0.092(14) 0.007(10) -0.007(8) 0.034(7)
C44D 0.069(4) 0.062(4) 0.070(5) 0.009(3) 0.002(3) 0.004(3)
C45D 0.082(5) 0.080(5) 0.082(5) 0.011(3) 0.008(3) -0.001(3)
C46D 0.072(7) 0.076(13) 0.054(10) 0.026(7) 0.001(8) -0.002(9)
C50 0.043(4) 0.055(5) 0.055(4) 0.024(4) -0.011(3) 0.008(3)
C51 0.047(5) 0.065(6) 0.109(8) 0.024(6) -0.009(5) 0.020(4)
O51 0.028(2) 0.057(3) 0.087(4) 0.022(3) 0.008(2) 0.012(2)
O52 0.092(6) 0.096(6) 0.166(8) 0.050(6) 0.013(6) 0.063(5)
C60 0.027(3) 0.056(5) 0.078(5) 0.020(4) 0.005(3) -0.005(3)
C61 0.041(4) 0.046(4) 0.082(6) 0.019(4) 0.032(4) 0.012(3)
O61 0.054(3) 0.042(3) 0.065(3) 0.002(2) 0.037(3) -0.004(2)
O62 0.047(3) 0.059(4) 0.108(5) 0.020(3) 0.050(3) 0.005(3)
C70 0.052(4) 0.038(3) 0.012(2) 0.007(2) 0.003(2) 0.012(3)
C71 0.048(3) 0.036(3) 0.016(2) 0.000(2) 0.005(2) 0.008(3)
O71 0.061(3) 0.034(2) 0.0157(17) -0.0015(16) 0.0070(18) 0.009(2)
O72 0.091(4) 0.044(3) 0.0120(18) 0.0031(18) 0.004(2) 0.002(3)
O1W 0.112(5) 0.045(3) 0.029(2) -0.007(2) -0.005(3) 0.021(3)
O2W 0.080(4) 0.066(4) 0.059(3) -0.008(3) 0.023(3) 0.021(3)
O3W 0.066(4) 0.113(6) 0.078(5) 0.001(4) -0.002(4) -0.011(4)
Ca1 0.0582(13) 0.0506(13) 0.0533(12) 0.000 -0.0094(10) 0.000

loop_
_atom_type_symbol
_atom_type_description
_atom_type_scat_dispersion_real
_atom_type_scat_dispersion_imag
_atom_type_scat_source
C C 0.0033 0.0016 'International Tables Vol C Tables 4.2.6.8 and 6.1.1.4'
H H 0.0000 0.0000 'International Tables Vol C Tables 4.2.6.8 and 6.1.1.4'
N N 0.0061 0.0033 'International Tables Vol C Tables 4.2.6.8 and 6.1.1.4'
O O 0.0106 0.0060 'International Tables Vol C Tables 4.2.6.8 and 6.1.1.4'
Ca Ca 0.2262 0.3064 'International Tables Vol C Tables 4.2.6.8 and 6.1.1.4'
P P 0.1023 0.0942 'International Tables Vol C Tables 4.2.6.8 and 6.1.1.4'
Gd Gd -0.1653 3.9035 'International Tables Vol C Tables 4.2.6.8 and 6.1.1.4'

loop_
_geom_angle_atom_site_label_1
_geom_angle_atom_site_label_2
_geom_angle_atom_site_label_3
_geom_angle
_geom_angle_site_symmetry_1
_geom_angle_site_symmetry_3
O71 Gd1 O11 84.66(15) . .
O71 Gd1 O51 138.33(19) . .
O11 Gd1 O51 77.77(17) . .
O71 Gd1 O61 84.88(19) . .
O11 Gd1 O61 135.33(16) . .
O51 Gd1 O61 81.86(19) . .
O71 Gd1 N10 63.85(14) . .
O11 Gd1 N10 126.42(14) . .
O51 Gd1 N10 152.84(18) . .
O61 Gd1 N10 86.17(16) . .
O71 Gd1 O1C 66.14(18) . .
O11 Gd1 O1C 67.66(16) . .
O51 Gd1 O1C 72.2(2) . .
O61 Gd1 O1C 68.38(18) . .
N10 Gd1 O1C 125.20(17) . .
O71 Gd1 N4 150.21(17) . .
O11 Gd1 N4 83.50(16) . .
O51 Gd1 N4 64.6(2) . .
O61 Gd1 N4 122.11(19) . .
N10 Gd1 N4 102.59(16) . .
O1C Gd1 N4 132.17(19) . .
O71 Gd1 N7 122.53(16) . .
O11 Gd1 N7 150.67(15) . .
O51 Gd1 N7 86.28(19) . .
O61 Gd1 N7 64.52(17) . .
N10 Gd1 N7 66.55(15) . .
O1C Gd1 N7 130.34(18) . .
N4 Gd1 N7 67.38(17) . .
O71 Gd1 N1 83.52(15) . .
O11 Gd1 N1 67.29(14) . .
O51 Gd1 N1 122.07(17) . .
O61 Gd1 N1 153.20(16) . .
N10 Gd1 N1 67.03(14) . .
O1C Gd1 N1 127.13(17) . .
N4 Gd1 N1 66.69(16) . .
N7 Gd1 N1 102.33(15) . .
Gd1 O1C H11C 119.6 . .
Gd1 O1C H12C 123.7 . .
H11C O1C H12C 114.3 . .
C12 N1 C20 110.0(4) . .
C12 N1 C2 109.6(4) . .
C20 N1 C2 107.7(4) . .
C12 N1 Gd1 111.8(3) . .
C20 N1 Gd1 107.4(3) . .
C2 N1 Gd1 110.2(3) . .
N1 C2 C3 111.8(5) . .
N1 C2 H21 109.2 . .
C3 C2 H21 109.2 . .
N1 C2 H22 109.2 . .
C3 C2 H22 109.2 . .
H21 C2 H22 107.9 . .
N4 C3 C2 111.7(5) . .
N4 C3 H31 109.3 . .
C2 C3 H31 109.3 . .
N4 C3 H32 109.3 . .
C2 C3 H32 109.3 . .
H31 C3 H32 107.9 . .
C3 N4 C50 112.2(6) . .
C3 N4 C5 109.3(6) . .
C50 N4 C5 108.4(5) . .
C3 N4 Gd1 113.8(3) . .
C50 N4 Gd1 103.1(4) . .
C5 N4 Gd1 109.9(4) . .
N4 C5 C6 112.6(5) . .
N4 C5 H51 109.1 . .
C6 C5 H51 109.1 . .
N4 C5 H52 109.1 . .
C6 C5 H52 109.1 . .
H51 C5 H52 107.8 . .
N7 C6 C5 110.7(6) . .
N7 C6 H61 109.5 . .
C5 C6 H61 109.5 . .
N7 C6 H62 109.5 . .
C5 C6 H62 109.5 . .
H61 C6 H62 108.1 . .
C60 N7 C6 111.4(5) . .
C60 N7 C8 106.4(5) . .
C6 N7 C8 109.3(6) . .
C60 N7 Gd1 104.8(5) . .
C6 N7 Gd1 113.2(4) . .
C8 N7 Gd1 111.5(4) . .
C9 C8 N7 111.9(5) . .
C9 C8 H81 109.2 . .
N7 C8 H81 109.2 . .
C9 C8 H82 109.2 . .
N7 C8 H82 109.2 . .
H81 C8 H82 107.9 . .
N10 C9 C8 111.4(5) . .
N10 C9 H91 109.3 . .
C8 C9 H91 109.3 . .
N10 C9 H92 109.3 . .
C8 C9 H92 109.3 . .
H91 C9 H92 108.0 . .
C70 N10 C9 111.2(5) . .
C70 N10 C11 108.2(4) . .
C9 N10 C11 109.4(4) . .
C70 N10 Gd1 103.0(3) . .
C9 N10 Gd1 114.5(3) . .
C11 N10 Gd1 110.2(3) . .
N10 C11 C12 112.0(4) . .
N10 C11 H111 109.2 . .
C12 C11 H111 109.2 . .
N10 C11 H112 109.2 . .
C12 C11 H112 109.2 . .
H111 C11 H112 107.9 . .
N1 C12 C11 111.0(4) . .
N1 C12 H121 109.4 . .
C11 C12 H121 109.4 . .
N1 C12 H122 109.4 . .
C11 C12 H122 109.4 . .
H121 C12 H122 108.0 . .
N1 C20 P1 110.1(4) . .
N1 C20 H201 109.6 . .
P1 C20 H201 109.6 . .
N1 C20 H202 109.6 . .
P1 C20 H202 109.6 . .
H201 C20 H202 108.1 . .
O12 P1 O11 116.2(3) . .
O12 P1 C21 111.5(3) . .
O11 P1 C21 108.5(3) . .
O12 P1 C20 111.5(3) . .
O11 P1 C20 104.5(2) . .
C21 P1 C20 103.7(3) . .
P1 O11 Gd1 127.6(2) . .
N22 C21 P1 109.5(4) . .
N22 C21 H211 109.8 . .
P1 C21 H211 109.8 . .
N22 C21 H212 109.8 . .
P1 C21 H212 109.8 . .
H211 C21 H212 108.2 . .
C40 N22 C30 110.4(6) . .
C40 N22 C21 112.5(5) . .
C30 N22 C21 111.3(5) . .
N22 C30 C31 113.0(5) . .
N22 C30 H301 109.0 . .
C31 C30 H301 109.0 . .
N22 C30 H302 109.0 . .
C31 C30 H302 109.0 . .
H301 C30 H302 107.8 . .
C32A C31 C36A 117.7(11) . .
C36B C31 C32B 119.0(12) . .
C36B C31 C30 116.5(8) . .
C32A C31 C30 119.2(9) . .
C36A C31 C30 122.9(8) . .
C32B C31 C30 124.4(10) . .
C31 C32A C33A 121.1(15) . .
C31 C32A H32A 119.4 . .
C33A C32A H32A 119.4 . .
C32A C33A C34 119.9(14) . .
C32A C33A H33A 120.1 . .
C34 C33A H33A 120.1 . .
C33B C32B C31 119.5(16) . .
C33B C32B H32B 120.3 . .
C31 C32B H32B 120.3 . .
C34 C33B C32B 122.0(13) . .
C34 C33B H33B 119.0 . .
C32B C33B H33B 119.0 . .
C35A C34 C33A 118.4(12) . .
C33B C34 C35B 118.7(12) . .
C33B C34 H341 120.5 . .
C35A C34 H341 120.1 . .
C33A C34 H341 121.4 . .
C35B C34 H341 120.8 . .
C34 C35A C36A 119.8(17) . .
C34 C35A H35A 120.1 . .
C36A C35A H35A 120.1 . .
C35A C36A C31 122.4(15) . .
C35A C36A H36A 118.8 . .
C31 C36A H36A 118.8 . .
C36B C35B C34 117.7(16) . .
C36B C35B H35B 121.1 . .
C34 C35B H35B 121.1 . .
C31 C36B C35B 123.0(13) . .
C31 C36B H36B 118.5 . .
C35B C36B H36B 118.5 . .
C41C C40 N22 118.5(8) . .
N22 C40 C41D 107.3(7) . .
C41C C40 H401 107.7 . .
N22 C40 H401 107.7 . .
C41C C40 H402 107.7 . .
N22 C40 H402 107.7 . .
H401 C40 H402 107.1 . .
N22 C40 H403 110.3 . .
C41D C40 H403 110.3 . .
N22 C40 H404 110.3 . .
C41D C40 H404 110.3 . .
H403 C40 H404 108.5 . .
C40 C41C C42C 115.5(9) . .
C40 C41C C46C 124.5(9) . .
C42C C41C C46C 120.0 . .
C43C C42C C41C 120.0 . .
C43C C42C H42C 120.0 . .
C41C C42C H42C 120.0 . .
C42C C43C C44C 120.0 . .
C42C C43C H43C 120.0 . .
C44C C43C H43C 120.0 . .
C45C C44C C43C 120.0 . .
C45C C44C H44C 120.0 . .
C43C C44C H44C 120.0 . .
C44C C45C C46C 120.0 . .
C44C C45C H45C 120.0 . .
C46C C45C H45C 120.0 . .
C45C C46C C41C 120.0 . .
C45C C46C H46C 120.0 . .
C41C C46C H46C 120.0 . .
C42D C41D C46D 120.0 . .
C42D C41D C40 121.6(9) . .
C46D C41D C40 118.3(9) . .
C43D C42D C41D 120.0 . .
C43D C42D H42D 120.0 . .
C41D C42D H42D 120.0 . .
C42D C43D C44D 120.0 . .
C42D C43D H43D 120.0 . .
C44D C43D H43D 120.0 . .
C43D C44D C45D 120.0 . .
C43D C44D H44D 120.0 . .
C45D C44D H44D 120.0 . .
C46D C45D C44D 120.0 . .
C46D C45D H45D 120.0 . .
C44D C45D H45D 120.0 . .
C45D C46D C41D 120.0 . .
C45D C46D H46D 120.0 . .
C41D C46D H46D 120.0 . .
N4 C50 C51 112.7(6) . .
N4 C50 H501 109.1 . .
C51 C50 H501 109.1 . .
N4 C50 H502 109.1 . .
C51 C50 H502 109.1 . .
H501 C50 H502 107.8 . .
O51 C51 O52 122.8(11) . .
O51 C51 C50 118.2(7) . .
O52 C51 C50 118.8(9) . .
C51 O51 Gd1 118.1(5) . .
N7 C60 C61 109.5(6) . .
N7 C60 H601 109.8 . .
C61 C60 H601 109.8 . .
N7 C60 H602 109.8 . .
C61 C60 H602 109.8 . .
H601 C60 H602 108.2 . .
O62 C61 O61 125.8(9) . .
O62 C61 C60 117.2(8) . .
O61 C61 C60 117.0(6) . .
C61 O61 Gd1 124.4(5) . .
N10 C70 C71 111.2(5) . .
N10 C70 H701 109.4 . .
C71 C70 H701 109.4 . .
N10 C70 H702 109.4 . .
C71 C70 H702 109.4 . .
H701 C70 H702 108.0 . .
O72 C71 O71 124.9(6) . .
O72 C71 C70 118.5(5) . .
O71 C71 C70 116.6(4) . .
C71 O71 Gd1 119.0(4) . .
H11W O1W H12W 104.1 . .
H21W O2W H22W 105.0 . .
H31W O3W H32W 131.8 . .
O7WB Ca1 O7WB 142.6(7) 2_655 .
O7WA Ca1 O7WA 177.9(5) . 2_655
O7WB Ca1 O5W 71.3(4) 2_655 .
O7WB Ca1 O5W 71.3(4) . .
O7WA Ca1 O5W 88.9(3) . .
O7WA Ca1 O5W 88.9(3) 2_655 .
O7WB Ca1 O6W 108.7(4) 2_655 .
O7WB Ca1 O6W 108.7(4) . .
O7WA Ca1 O6W 91.1(3) . .
O7WA Ca1 O6W 91.1(3) 2_655 .
O5W Ca1 O6W 180.0 . .
O7WB Ca1 O4W 129.2(4) 2_655 .
O7WB Ca1 O4W 55.2(4) . .
O7WA Ca1 O4W 96.6(3) . .
O7WA Ca1 O4W 83.6(3) 2_655 .
O5W Ca1 O4W 95.5(2) . .
O6W Ca1 O4W 84.5(2) . .
O7WB Ca1 O4W 55.2(4) 2_655 2_655
O7WB Ca1 O4W 129.2(4) . 2_655
O7WA Ca1 O4W 83.6(3) . 2_655
O7WA Ca1 O4W 96.6(3) 2_655 2_655
O5W Ca1 O4W 95.5(2) . 2_655
O6W Ca1 O4W 84.5(2) . 2_655
O4W Ca1 O4W 169.0(5) . 2_655

loop_
_geom_bond_atom_site_label_1
_geom_bond_atom_site_label_2
_geom_bond_distance
_geom_bond_site_symmetry_2
Gd1 O71 2.317(4) .
Gd1 O11 2.333(4) .
Gd1 O51 2.374(5) .
Gd1 O61 2.380(5) .
Gd1 N10 2.649(5) .
Gd1 O1C 2.655(6) .
Gd1 N4 2.657(5) .
Gd1 N7 2.666(6) .
Gd1 N1 2.701(5) .
O1C H11C 0.7818 .
O1C H12C 0.8706 .
N1 C12 1.474(7) .
N1 C20 1.478(7) .
N1 C2 1.502(7) .
C2 C3 1.504(9) .
C2 H21 0.9900 .
C2 H22 0.9900 .
C3 N4 1.473(9) .
C3 H31 0.9900 .
C3 H32 0.9900 .
N4 C50 1.474(9) .
N4 C5 1.495(9) .
C5 C6 1.506(10) .
C5 H51 0.9900 .
C5 H52 0.9900 .
C6 N7 1.494(8) .
C6 H61 0.9900 .
C6 H62 0.9900 .
N7 C60 1.477(8) .
N7 C8 1.507(9) .
C8 C9 1.493(9) .
C8 H81 0.9900 .
C8 H82 0.9900 .
C9 N10 1.484(7) .
C9 H91 0.9900 .
C9 H92 0.9900 .
N10 C70 1.468(6) .
N10 C11 1.496(7) .
C11 C12 1.501(8) .
C11 H111 0.9900 .
C11 H112 0.9900 .
C12 H121 0.9900 .
C12 H122 0.9900 .
C20 P1 1.833(6) .
C20 H201 0.9900 .
C20 H202 0.9900 .
P1 O12 1.492(5) .
P1 O11 1.529(4) .
P1 C21 1.812(6) .
C21 N22 1.473(8) .
C21 H211 0.9900 .
C21 H212 0.9900 .
N22 C40 1.470(9) .
N22 C30 1.471(9) .
C30 C31 1.515(10) .
C30 H301 0.9900 .
C30 H302 0.9900 .
C31 C36B 1.301(17) .
C31 C32A 1.355(16) .
C31 C36A 1.401(16) .
C31 C32B 1.448(15) .
C32A C33A 1.37(2) .
C32A H32A 0.9500 .
C33A C34 1.43(2) .
C33A H33A 0.9500 .
C32B C33B 1.37(3) .
C32B H32B 0.9500 .
C33B C34 1.35(2) .
C33B H33B 0.9500 .
C34 C35A 1.35(2) .
C34 C35B 1.448(19) .
C34 H341 0.9500 .
C35A C36A 1.37(2) .
C35A H35A 0.9500 .
C36A H36A 0.9500 .
C35B C36B 1.41(2) .
C35B H35B 0.9500 .
C36B H36B 0.9500 .
C40 C41C 1.324(13) .
C40 C41D 1.696(15) .
C40 H401 0.9900 .
C40 H402 0.9900 .
C40 H403 0.9900 .
C40 H404 0.9900 .
C41C C42C 1.3900 .
C41C C46C 1.3900 .
C42C C43C 1.3900 .
C42C H42C 0.9500 .
C43C C44C 1.3900 .
C43C H43C 0.9500 .
C44C C45C 1.3900 .
C44C H44C 0.9500 .
C45C C46C 1.3900 .
C45C H45C 0.9500 .
C46C H46C 0.9500 .
C41D C42D 1.3900 .
C41D C46D 1.3900 .
C42D C43D 1.3900 .
C42D H42D 0.9500 .
C43D C44D 1.3900 .
C43D H43D 0.9500 .
C44D C45D 1.3900 .
C44D H44D 0.9500 .
C45D C46D 1.3900 .
C45D H45D 0.9500 .
C46D H46D 0.9500 .
C50 C51 1.514(13) .
C50 H501 0.9900 .
C50 H502 0.9900 .
C51 O51 1.267(11) .
C51 O52 1.274(11) .
C60 C61 1.527(12) .
C60 H601 0.9900 .
C60 H602 0.9900 .
C61 O62 1.248(8) .
C61 O61 1.269(10) .
C70 C71 1.523(8) .
C70 H701 0.9900 .
C70 H702 0.9900 .
C71 O72 1.240(6) .
C71 O71 1.267(7) .
O1W H11W 0.7885 .
O1W H12W 0.8965 .
O2W H21W 0.8497 .
O2W H22W 0.9016 .
O3W H31W 0.8815 .
O3W H32W 0.8618 .
Ca1 O7WB 1.822(11) 2_655
Ca1 O7WB 1.822(11) .
Ca1 O7WA 1.983(9) .
Ca1 O7WA 1.984(9) 2_655
Ca1 O5W 2.098(10) .
Ca1 O6W 2.321(13) .
Ca1 O4W 2.324(8) .
Ca1 O4W 2.324(8) 2_655
